data_1556488
loop_
_publ_author_name
'Rosca, S.-C.'
'Roueindeji, H.'
'Dorcet, V.'
'Roisnel, T.'
'Carpentier, J.-F.'
'Sarazin, Y.'

_publ_section_title
;
 K+...Cpi and K+...F Non-Covalent Interactions in pi-Functionalized
 Potassium Fluoroalkoxides
;
_journal_name_full Inorganics
_journal_page_first 13
_journal_paper_doi 10.3390/inorganics5010013
_journal_volume 5
_journal_year 2017
_chemical_absolute_configuration ad
_chemical_compound_source 'synthesis as described'
_chemical_formula_moiety 'C12 H16 F6 K1 N1 O1'
_chemical_formula_sum 'C12 H16 F6 K N O'
_chemical_formula_weight 343.36
_space_group_IT_number 114
_space_group_name_Hall 'P -4 2n'
_space_group_name_H-M_alt 'P -4 21 c'
_symmetry_cell_setting tetragonal
_symmetry_Int_Tables_number 114
_symmetry_space_group_name_Hall 'P -4 2n'
_symmetry_space_group_name_H-M 'P -4 21 c'
_atom_sites_solution_hydrogens geom
_atom_sites_solution_primary direct
_atom_sites_solution_secondary difmap
_cell_angle_alpha 90
_cell_angle_beta 90
_cell_angle_gamma 90
_cell_formula_units_Z 8
_cell_length_a 13.5114(14)
_cell_length_b 13.5114
_cell_length_c 17.556(3)
_cell_measurement_reflns_used 445
_cell_measurement_temperature 150(2)
_cell_measurement_theta_max 18.79
_cell_measurement_theta_min 2.77
_cell_measurement_wavelength 0.71073
_cell_volume 3205.0(6)
_computing_cell_refinement 'Bruker APEX2 (Bruker, 2006)'
_computing_data_collection 'Bruker APEX2 (Bruker, 2006)'
_computing_data_reduction 'Bruker APEX2 (Bruker, 2006)'
_computing_molecular_graphics 'Ortep-3 for Windows (Farrugia, 1997)'
_computing_publication_material
;
           WinGX publication routines (Farrugia, 2012),
           CRYSCAL (T. Roisnel, local program)
;
_computing_structure_refinement 'SHELXL-97 (Sheldrick, 1997)'
_computing_structure_solution 'SIR97 (Altomare et al., 1999)'
_diffrn_ambient_temperature 150(2)
_diffrn_detector 'CCD plate'
_diffrn_measured_fraction_theta_full 0.996
_diffrn_measured_fraction_theta_max 0.996
_diffrn_measurement_device_type 'APEXII, Bruker-AXS'
_diffrn_measurement_method 'CCD rotation images, thin slices'
_diffrn_radiation_monochromator graphite
_diffrn_radiation_probe x-ray
_diffrn_radiation_type MoK\a
_diffrn_radiation_wavelength 0.71073
_diffrn_reflns_av_R_equivalents 0.0886
_diffrn_reflns_av_unetI/netI 0.0888
_diffrn_reflns_limit_h_max 13
_diffrn_reflns_limit_h_min -17
_diffrn_reflns_limit_k_max 17
_diffrn_reflns_limit_k_min -17
_diffrn_reflns_limit_l_max 18
_diffrn_reflns_limit_l_min -22
_diffrn_reflns_number 17470
_diffrn_reflns_theta_full 27.5
_diffrn_reflns_theta_max 27.5
_diffrn_reflns_theta_min 3.02
_exptl_absorpt_coefficient_mu 0.389
_exptl_absorpt_correction_T_max 0.962
_exptl_absorpt_correction_T_min 0.794
_exptl_absorpt_correction_type multi-scan
_exptl_absorpt_process_details
;
  [Sheldrick, G.M. (2002). SADABS Bruker AXS Inc., Madison, Wisconsin, USA]
;
_exptl_crystal_colour colourless
_exptl_crystal_density_diffrn 1.423
_exptl_crystal_density_method 'not measured'
_exptl_crystal_description prism
_exptl_crystal_F_000 1408
_exptl_crystal_size_max 0.39
_exptl_crystal_size_mid 0.27
_exptl_crystal_size_min 0.1
_refine_diff_density_max 0.234
_refine_diff_density_min -0.222
_refine_diff_density_rms 0.052
_refine_ls_abs_structure_details 'Flack H D (1983), Acta Cryst. A39, 876-881'
_refine_ls_abs_structure_Flack -0.03(5)
_refine_ls_extinction_coef 0.0034(5)
_refine_ls_extinction_expression Fc^*^=kFc[1+0.001xFc^2^\l^3^/sin(2\q)]^-1/4^
_refine_ls_extinction_method SHELXL
_refine_ls_goodness_of_fit_ref 0.963
_refine_ls_hydrogen_treatment constr
_refine_ls_matrix_type full
_refine_ls_number_parameters 191
_refine_ls_number_reflns 3501
_refine_ls_number_restraints 0
_refine_ls_restrained_S_all 0.963
_refine_ls_R_factor_all 0.1014
_refine_ls_R_factor_gt 0.0466
_refine_ls_shift/su_max 0.002
_refine_ls_shift/su_mean 0
_refine_ls_structure_factor_coef Fsqd
_refine_ls_weighting_details 'calc w=1/[\s^2^(Fo^2^)+(0.0357P)^2^+0.0000P] where P=(Fo^2^+2Fc^2^)/3'
_refine_ls_weighting_scheme calc
_refine_ls_wR_factor_gt 0.0794
_refine_ls_wR_factor_ref 0.0942
_reflns_number_gt 2146
_reflns_number_total 3501
_reflns_threshold_expression >2sigma(I)
_cod_data_source_file Complex_3_SR437_CIFfile.cif
_cod_data_source_block SR437
_cod_database_code 1556488

loop_
_symmetry_equiv_pos_as_xyz
'x, y, z'
'-x, -y, z'
'x+1/2, -y+1/2, -z+1/2'
'-x+1/2, y+1/2, -z+1/2'
'y+1/2, x+1/2, z+1/2'
'-y+1/2, -x+1/2, z+1/2'
'-y, x, -z'
'y, -x, -z'

loop_
_atom_site_label
_atom_site_type_symbol
_atom_site_fract_x
_atom_site_fract_y
_atom_site_fract_z
_atom_site_U_iso_or_equiv
_atom_site_adp_type
_atom_site_occupancy
_atom_site_symmetry_multiplicity
_atom_site_calc_flag
_atom_site_refinement_flags
_atom_site_disorder_assembly
K1 K 1.03544(5) 0.13598(5) 0.92517(4) 0.03104(19) Uani 1 1 d . .
O1 O 0.86431(14) 0.04244(14) 0.92541(11) 0.0310(5) Uani 1 1 d . .
C1 C 0.8417(3) 0.0339(3) 0.7923(2) 0.0419(9) Uani 1 1 d . .
F1 F 0.92836(15) 0.07830(14) 0.77803(12) 0.0476(5) Uani 1 1 d . .
F2 F 0.86070(15) -0.06477(13) 0.78946(11) 0.0461(5) Uani 1 1 d . .
F3 F 0.78328(16) 0.05207(17) 0.73223(11) 0.0596(6) Uani 1 1 d . .
C2 C 0.7997(2) 0.0665(2) 0.86998(19) 0.0322(8) Uani 1 1 d . .
C3 C 0.7007(3) 0.0120(3) 0.8832(2) 0.0404(9) Uani 1 1 d . .
F4 F 0.71078(15) -0.08733(14) 0.88341(13) 0.0516(6) Uani 1 1 d . .
F5 F 0.63015(16) 0.03278(16) 0.83196(13) 0.0635(6) Uani 1 1 d . .
F6 F 0.66339(14) 0.03603(15) 0.95164(12) 0.0515(6) Uani 1 1 d . .
C4 C 0.7707(2) 0.1786(2) 0.8659(2) 0.0361(9) Uani 1 1 d . .
H4A H 0.7318 0.19 0.8189 0.043 Uiso 1 1 calc R .
H4B H 0.7275 0.1944 0.9098 0.043 Uiso 1 1 calc R .
N5 N 0.8560(2) 0.24683(19) 0.86635(16) 0.0368(7) Uani 1 1 d . .
C6 C 0.8520(3) 0.3123(2) 0.9330(2) 0.0441(9) Uani 1 1 d . .
H6A H 0.9162 0.3473 0.937 0.053 Uiso 1 1 calc R .
H6B H 0.8451 0.2705 0.9791 0.053 Uiso 1 1 calc R .
C7 C 0.7688(3) 0.3905(3) 0.9344(2) 0.0565(11) Uani 1 1 d . .
H7A H 0.7769 0.4359 0.8905 0.068 Uiso 1 1 calc R .
H7B H 0.7039 0.3572 0.9293 0.068 Uiso 1 1 calc R .
C8 C 0.7706(4) 0.4493(3) 1.0072(3) 0.0872(17) Uani 1 1 d . .
H8 H 0.829 0.4862 1.0176 0.105 Uiso 1 1 calc R .
C9 C 0.7000(6) 0.4543(5) 1.0567(4) 0.133(3) Uani 1 1 d . .
H9A H 0.6403 0.4187 1.0487 0.159 Uiso 1 1 calc R .
H9B H 0.7078 0.4935 1.1012 0.159 Uiso 1 1 calc R .
C10 C 0.8654(3) 0.2998(3) 0.7931(2) 0.0440(10) Uani 1 1 d . .
H10A H 0.8071 0.3432 0.7862 0.053 Uiso 1 1 calc R .
H10B H 0.8656 0.2509 0.7511 0.053 Uiso 1 1 calc R .
C11 C 0.9587(3) 0.3620(3) 0.7882(3) 0.0601(11) Uani 1 1 d . .
H11A H 0.9607 0.3947 0.7378 0.072 Uiso 1 1 calc R .
H11B H 0.9554 0.4145 0.8274 0.072 Uiso 1 1 calc R .
C12 C 1.0520(3) 0.3052(3) 0.7990(3) 0.0591(12) Uani 1 1 d . .
H12 H 1.0612 0.2483 0.768 0.071 Uiso 1 1 calc R .
C13 C 1.1236(3) 0.3269(3) 0.8480(3) 0.0730(15) Uani 1 1 d . .
H13A H 1.1176 0.3831 0.8801 0.088 Uiso 1 1 calc R .
H13B H 1.1808 0.2862 0.8509 0.088 Uiso 1 1 calc R .

loop_
_atom_site_aniso_label
_atom_site_aniso_U_11
_atom_site_aniso_U_22
_atom_site_aniso_U_33
_atom_site_aniso_U_23
_atom_site_aniso_U_13
_atom_site_aniso_U_12
K1 0.0338(4) 0.0279(4) 0.0314(4) 0.0022(4) -0.0006(4) -0.0014(3)
O1 0.0338(11) 0.0286(10) 0.0306(11) 0.0011(12) -0.0091(12) -0.0004(11)
C1 0.052(2) 0.0338(19) 0.040(2) 0.0017(19) -0.015(2) 0.007(2)
F1 0.0514(13) 0.0450(12) 0.0464(13) 0.0039(11) 0.0100(12) -0.0028(10)
F2 0.0554(12) 0.0370(11) 0.0459(12) -0.0067(10) -0.0086(12) 0.0057(10)
F3 0.0698(14) 0.0748(16) 0.0343(12) -0.0055(12) -0.0186(12) 0.0220(13)
C2 0.0378(19) 0.0286(18) 0.0303(19) 0.0002(17) -0.0099(18) 0.0017(15)
C3 0.043(2) 0.033(2) 0.044(2) 0.0062(19) -0.013(2) -0.0029(17)
F4 0.0647(14) 0.0337(12) 0.0564(15) 0.0054(11) -0.0077(12) -0.0145(11)
F5 0.0466(12) 0.0647(15) 0.0792(15) 0.0240(13) -0.0309(13) -0.0199(13)
F6 0.0506(13) 0.0471(12) 0.0568(14) 0.0051(11) 0.0125(11) -0.0025(11)
C4 0.0357(19) 0.0303(18) 0.042(2) 0.0000(18) -0.0072(18) 0.0013(16)
N5 0.0418(17) 0.0287(14) 0.0398(18) 0.0044(14) -0.0054(16) -0.0055(14)
C6 0.052(2) 0.0350(18) 0.045(2) -0.0003(19) -0.016(2) -0.0003(17)
C7 0.073(3) 0.035(2) 0.061(3) -0.009(2) -0.018(2) 0.014(2)
C8 0.118(4) 0.053(3) 0.091(4) -0.019(3) -0.017(4) 0.034(3)
C9 0.182(7) 0.118(5) 0.099(5) -0.036(4) -0.014(5) 0.073(5)
C10 0.050(2) 0.039(2) 0.044(2) 0.0155(19) -0.007(2) -0.0029(18)
C11 0.057(2) 0.048(2) 0.076(3) 0.034(2) -0.002(3) -0.005(2)
C12 0.050(3) 0.056(3) 0.072(3) 0.027(2) 0.009(3) -0.009(2)
C13 0.058(3) 0.066(3) 0.095(4) 0.041(3) 0.001(3) -0.019(2)

loop_
_atom_type_symbol
_atom_type_description
_atom_type_scat_dispersion_real
_atom_type_scat_dispersion_imag
_atom_type_scat_source
C C 0.0033 0.0016 'International Tables Vol C Tables 4.2.6.8 and 6.1.1.4'
H H 0 0 'International Tables Vol C Tables 4.2.6.8 and 6.1.1.4'
N N 0.0061 0.0033 'International Tables Vol C Tables 4.2.6.8 and 6.1.1.4'
O O 0.0106 0.006 'International Tables Vol C Tables 4.2.6.8 and 6.1.1.4'
F F 0.0171 0.0103 'International Tables Vol C Tables 4.2.6.8 and 6.1.1.4'
K K 0.2009 0.2494 'International Tables Vol C Tables 4.2.6.8 and 6.1.1.4'

loop_
_geom_angle_atom_site_label_1
_geom_angle_atom_site_label_2
_geom_angle_atom_site_label_3
_geom_angle
_geom_angle_site_symmetry_1
_geom_angle_site_symmetry_3
O1 K1 O1 91.67(7) 8_667 .
O1 K1 O1 88.82(6) 8_667 2_755
O1 K1 O1 90.67(6) . 2_755
O1 K1 F2 142.70(6) 8_667 2_755
O1 K1 F2 105.32(6) . 2_755
O1 K1 F2 58.67(6) 2_755 2_755
O1 K1 N5 111.72(7) 8_667 .
O1 K1 N5 62.34(7) . .
O1 K1 N5 145.40(7) 2_755 .
F2 K1 N5 105.58(7) 2_755 .
O1 K1 F1 149.29(6) 8_667 .
O1 K1 F1 57.63(6) . .
O1 K1 F1 90.62(6) 2_755 .
F2 K1 F1 57.06(5) 2_755 .
N5 K1 F1 57.34(6) . .
O1 K1 C13 114.70(11) 8_667 .
O1 K1 C13 136.53(10) . .
O1 K1 C13 121.99(10) 2_755 .
F2 K1 C13 74.78(10) 2_755 .
N5 K1 C13 75.58(10) . .
F1 K1 C13 91.38(10) . .
O1 K1 C12 133.82(10) 8_667 .
O1 K1 C12 113.97(9) . .
O1 K1 C12 126.24(9) 2_755 .
F2 K1 C12 68.70(9) 2_755 .
N5 K1 C12 57.70(9) . .
F1 K1 C12 68.27(9) . .
C13 K1 C12 24.16(10) . .
O1 K1 C6 89.25(8) 8_667 .
O1 K1 C6 72.54(7) . .
O1 K1 C6 163.03(8) 2_755 .
F2 K1 C6 127.27(7) 2_755 .
N5 K1 C6 25.22(7) . .
F1 K1 C6 82.51(7) . .
C13 K1 C6 73.89(11) . .
C12 K1 C6 65.32(10) . .
O1 K1 C2 108.22(7) 8_667 .
O1 K1 C2 20.33(7) . .
O1 K1 C2 102.40(7) 2_755 .
F2 K1 C2 97.13(7) 2_755 .
N5 K1 C2 45.76(7) . .
F1 K1 C2 42.22(7) . .
C13 K1 C2 116.76(10) . .
C12 K1 C2 93.71(9) . .
C6 K1 C2 62.35(8) . .
O1 K1 K1 47.37(5) 8_667 7_647
O1 K1 K1 44.31(5) . 7_647
O1 K1 K1 89.18(4) 2_755 7_647
F2 K1 K1 138.23(4) 2_755 7_647
N5 K1 K1 85.63(6) . 7_647
F1 K1 K1 101.93(4) . 7_647
C13 K1 K1 146.17(10) . 7_647
C12 K1 K1 141.98(8) . 7_647
C6 K1 K1 77.18(7) . 7_647
C2 K1 K1 61.97(6) . 7_647
O1 K1 K1 44.53(5) 8_667 8_667
O1 K1 K1 91.17(5) . 8_667
O1 K1 K1 44.30(4) 2_755 8_667
F2 K1 K1 101.14(4) 2_755 8_667
N5 K1 K1 146.32(6) . 8_667
F1 K1 K1 127.16(4) . 8_667
C13 K1 K1 132.03(9) . 8_667
C12 K1 K1 154.40(8) . 8_667
C6 K1 K1 131.24(7) . 8_667
C2 K1 K1 111.19(5) . 8_667
K1 K1 K1 60.71(2) 7_647 8_667
C2 O1 K1 136.87(19) . 7_647
C2 O1 K1 116.87(18) . .
K1 O1 K1 91.16(7) 7_647 .
C2 O1 K1 121.76(18) . 2_755
K1 O1 K1 88.33(6) 7_647 2_755
K1 O1 K1 89.33(6) . 2_755
F1 C1 F3 106.7(3) . .
F1 C1 F2 105.5(3) . .
F3 C1 F2 105.2(3) . .
F1 C1 C2 111.1(3) . .
F3 C1 C2 115.3(3) . .
F2 C1 C2 112.4(3) . .
C1 F1 K1 111.71(19) . .
C1 F2 K1 112.56(18) . 2_755
O1 C2 C1 109.4(3) . .
O1 C2 C3 109.7(3) . .
C1 C2 C3 108.5(3) . .
O1 C2 C4 115.3(3) . .
C1 C2 C4 109.1(3) . .
C3 C2 C4 104.5(3) . .
O1 C2 K1 42.81(14) . .
C1 C2 K1 89.23(19) . .
C3 C2 K1 152.2(2) . .
C4 C2 K1 88.90(18) . .
F5 C3 F6 106.4(3) . .
F5 C3 F4 106.3(3) . .
F6 C3 F4 106.0(3) . .
F5 C3 C2 114.5(3) . .
F6 C3 C2 110.2(3) . .
F4 C3 C2 112.8(3) . .
N5 C4 C2 114.1(3) . .
N5 C4 H4A 108.7 . .
C2 C4 H4A 108.7 . .
N5 C4 H4B 108.7 . .
C2 C4 H4B 108.7 . .
H4A C4 H4B 107.6 . .
C6 N5 C10 113.9(3) . .
C6 N5 C4 110.6(3) . .
C10 N5 C4 111.4(3) . .
C6 N5 K1 93.22(18) . .
C10 N5 K1 117.9(2) . .
C4 N5 K1 108.53(17) . .
N5 C6 C7 116.9(3) . .
N5 C6 K1 61.56(16) . .
C7 C6 K1 178.5(3) . .
N5 C6 H6A 108.1 . .
C7 C6 H6A 108.1 . .
K1 C6 H6A 72.7 . .
N5 C6 H6B 108.1 . .
C7 C6 H6B 108.1 . .
K1 C6 H6B 72.8 . .
H6A C6 H6B 107.3 . .
C8 C7 C6 111.3(3) . .
C8 C7 H7A 109.4 . .
C6 C7 H7A 109.4 . .
C8 C7 H7B 109.4 . .
C6 C7 H7B 109.4 . .
H7A C7 H7B 108 . .
C9 C8 C7 125.9(6) . .
C9 C8 H8 117 . .
C7 C8 H8 117 . .
C8 C9 H9A 120 . .
C8 C9 H9B 120 . .
H9A C9 H9B 120 . .
N5 C10 C11 112.9(3) . .
N5 C10 H10A 109 . .
C11 C10 H10A 109 . .
N5 C10 H10B 109 . .
C11 C10 H10B 109 . .
H10A C10 H10B 107.8 . .
C12 C11 C10 114.3(3) . .
C12 C11 H11A 108.7 . .
C10 C11 H11A 108.7 . .
C12 C11 H11B 108.7 . .
C10 C11 H11B 108.7 . .
H11A C11 H11B 107.6 . .
C13 C12 C11 125.8(5) . .
C13 C12 K1 76.1(2) . .
C11 C12 K1 113.4(2) . .
C13 C12 H12 117.1 . .
C11 C12 H12 117.1 . .
K1 C12 H12 80.1 . .
C12 C13 K1 79.8(2) . .
C12 C13 H13A 120 . .
K1 C13 H13A 111.5 . .
C12 C13 H13B 120 . .
K1 C13 H13B 79.1 . .
H13A C13 H13B 120 . .

loop_
_geom_bond_atom_site_label_1
_geom_bond_atom_site_label_2
_geom_bond_distance
_geom_bond_site_symmetry_2
K1 O1 2.625(2) 8_667
K1 O1 2.635(2) .
K1 O1 2.765(2) 2_755
K1 F2 2.928(2) 2_755
K1 N5 3.031(3) .
K1 F1 3.062(2) .
K1 C13 3.148(4) .
K1 C12 3.192(4) .
K1 C6 3.441(3) .
K1 C2 3.459(3) .
K1 K1 3.7568(12) 7_647
K1 K1 3.7568(12) 8_667
O1 C2 1.347(3) .
O1 K1 2.625(2) 7_647
O1 K1 2.765(2) 2_755
C1 F1 1.339(4) .
C1 F3 1.339(4) .
C1 F2 1.359(4) .
C1 C2 1.542(5) .
F2 K1 2.928(2) 2_755
C2 C3 1.544(5) .
C2 C4 1.566(4) .
C3 F5 1.341(4) .
C3 F6 1.342(4) .
C3 F4 1.349(4) .
C4 N5 1.477(4) .
C4 H4A 0.99 .
C4 H4B 0.99 .
N5 C6 1.469(4) .
N5 C10 1.477(4) .
C6 C7 1.542(5) .
C6 H6A 0.99 .
C6 H6B 0.99 .
C7 C8 1.505(6) .
C7 H7A 0.99 .
C7 H7B 0.99 .
C8 C9 1.293(7) .
C8 H8 0.95 .
C9 H9A 0.95 .
C9 H9B 0.95 .
C10 C11 1.518(5) .
C10 H10A 0.99 .
C10 H10B 0.99 .
C11 C12 1.488(5) .
C11 H11A 0.99 .
C11 H11B 0.99 .
C12 C13 1.327(6) .
C12 H12 0.95 .
C13 H13A 0.95 .
C13 H13B 0.95 .

loop_
_geom_torsion_atom_site_label_1
_geom_torsion_atom_site_label_2
_geom_torsion_atom_site_label_3
_geom_torsion_atom_site_label_4
_geom_torsion
_geom_torsion_site_symmetry_1
_geom_torsion_site_symmetry_2
_geom_torsion_site_symmetry_3
_geom_torsion_site_symmetry_4
O1 K1 O1 C2 145.2(2) 8_667 . . .
O1 K1 O1 C2 -125.92(19) 2_755 . . .
F2 K1 O1 C2 -68.3(2) 2_755 . . .
N5 K1 O1 C2 31.50(19) . . . .
F1 K1 O1 C2 -35.60(19) . . . .
C13 K1 O1 C2 15.6(3) . . . .
C12 K1 O1 C2 4.8(2) . . . .
C6 K1 O1 C2 56.6(2) . . . .
K1 K1 O1 C2 145.9(2) 7_647 . . .
K1 K1 O1 C2 -170.22(19) 8_667 . . .
O1 K1 O1 K1 -0.70(7) 8_667 . . 7_647
O1 K1 O1 K1 88.14(7) 2_755 . . 7_647
F2 K1 O1 K1 145.72(6) 2_755 . . 7_647
N5 K1 O1 K1 -114.45(8) . . . 7_647
F1 K1 O1 K1 178.45(8) . . . 7_647
C13 K1 O1 K1 -130.39(15) . . . 7_647
C12 K1 O1 K1 -141.15(10) . . . 7_647
C6 K1 O1 K1 -89.39(8) . . . 7_647
C2 K1 O1 K1 -145.9(2) . . . 7_647
K1 K1 O1 K1 43.84(5) 8_667 . . 7_647
O1 K1 O1 K1 -89.02(7) 8_667 . . 2_755
O1 K1 O1 K1 -0.18(9) 2_755 . . 2_755
F2 K1 O1 K1 57.41(7) 2_755 . . 2_755
N5 K1 O1 K1 157.24(9) . . . 2_755
F1 K1 O1 K1 90.13(7) . . . 2_755
C13 K1 O1 K1 141.29(14) . . . 2_755
C12 K1 O1 K1 130.53(10) . . . 2_755
C6 K1 O1 K1 -177.71(9) . . . 2_755
C2 K1 O1 K1 125.7(2) . . . 2_755
K1 K1 O1 K1 -88.32(6) 7_647 . . 2_755
K1 K1 O1 K1 -44.48(6) 8_667 . . 2_755
F3 C1 F1 K1 152.54(19) . . . .
F2 C1 F1 K1 -95.9(2) . . . .
C2 C1 F1 K1 26.1(3) . . . .
O1 K1 F1 C1 3.3(2) 8_667 . . .
O1 K1 F1 C1 1.69(18) . . . .
O1 K1 F1 C1 92.09(19) 2_755 . . .
F2 K1 F1 C1 143.3(2) 2_755 . . .
N5 K1 F1 C1 -74.03(19) . . . .
C13 K1 F1 C1 -145.9(2) . . . .
C12 K1 F1 C1 -138.7(2) . . . .
C6 K1 F1 C1 -72.3(2) . . . .
C2 K1 F1 C1 -15.82(19) . . . .
K1 K1 F1 C1 2.80(19) 7_647 . . .
K1 K1 F1 C1 64.9(2) 8_667 . . .
F1 C1 F2 K1 75.5(3) . . . 2_755
F3 C1 F2 K1 -171.93(18) . . . 2_755
C2 C1 F2 K1 -45.7(3) . . . 2_755
K1 O1 C2 C1 -168.7(2) 7_647 . . .
K1 O1 C2 C1 66.3(3) . . . .
K1 O1 C2 C1 -41.0(3) 2_755 . . .
K1 O1 C2 C3 -49.8(4) 7_647 . . .
K1 O1 C2 C3 -174.79(19) . . . .
K1 O1 C2 C3 77.9(3) 2_755 . . .
K1 O1 C2 C4 67.9(4) 7_647 . . .
K1 O1 C2 C4 -57.1(3) . . . .
K1 O1 C2 C4 -164.5(2) 2_755 . . .
K1 O1 C2 K1 125.0(3) 7_647 . . .
K1 O1 C2 K1 -107.3(2) 2_755 . . .
F1 C1 C2 O1 -59.7(3) . . . .
F3 C1 C2 O1 178.8(3) . . . .
F2 C1 C2 O1 58.2(4) . . . .
F1 C1 C2 C3 -179.4(3) . . . .
F3 C1 C2 C3 59.1(4) . . . .
F2 C1 C2 C3 -61.5(4) . . . .
F1 C1 C2 C4 67.3(3) . . . .
F3 C1 C2 C4 -54.1(4) . . . .
F2 C1 C2 C4 -174.7(3) . . . .
F1 C1 C2 K1 -21.2(2) . . . .
F3 C1 C2 K1 -142.7(3) . . . .
F2 C1 C2 K1 96.7(3) . . . .
O1 K1 C2 O1 -36.9(2) 8_667 . . .
O1 K1 C2 O1 56.01(19) 2_755 . . .
F2 K1 C2 O1 115.4(2) 2_755 . . .
N5 K1 C2 O1 -139.8(2) . . . .
F1 K1 C2 O1 133.0(2) . . . .
C13 K1 C2 O1 -168.1(2) . . . .
C12 K1 C2 O1 -175.6(2) . . . .
C6 K1 C2 O1 -116.0(2) . . . .
K1 K1 C2 O1 -26.31(18) 7_647 . . .
K1 K1 C2 O1 10.5(2) 8_667 . . .
O1 K1 C2 C1 -157.12(17) 8_667 . . .
O1 K1 C2 C1 -120.3(3) . . . .
O1 K1 C2 C1 -64.24(19) 2_755 . . .
F2 K1 C2 C1 -4.85(18) 2_755 . . .
N5 K1 C2 C1 100.0(2) . . . .
F1 K1 C2 C1 12.71(15) . . . .
C13 K1 C2 C1 71.7(2) . . . .
C12 K1 C2 C1 64.13(19) . . . .
C6 K1 C2 C1 123.7(2) . . . .
K1 K1 C2 C1 -146.56(19) 7_647 . . .
K1 K1 C2 C1 -109.76(17) 8_667 . . .
O1 K1 C2 C3 -26.3(5) 8_667 . . .
O1 K1 C2 C3 10.6(4) . . . .
O1 K1 C2 C3 66.6(5) 2_755 . . .
F2 K1 C2 C3 126.0(5) 2_755 . . .
N5 K1 C2 C3 -129.2(5) . . . .
F1 K1 C2 C3 143.5(5) . . . .
C13 K1 C2 C3 -157.5(5) . . . .
C12 K1 C2 C3 -165.1(5) . . . .
C6 K1 C2 C3 -105.5(5) . . . .
K1 K1 C2 C3 -15.8(5) 7_647 . . .
K1 K1 C2 C3 21.0(5) 8_667 . . .
O1 K1 C2 C4 93.73(19) 8_667 . . .
O1 K1 C2 C4 130.6(3) . . . .
O1 K1 C2 C4 -173.39(18) 2_755 . . .
F2 K1 C2 C4 -113.99(19) 2_755 . . .
N5 K1 C2 C4 -9.16(18) . . . .
F1 K1 C2 C4 -96.4(2) . . . .
C13 K1 C2 C4 -37.5(2) . . . .
C12 K1 C2 C4 -45.0(2) . . . .
C6 K1 C2 C4 14.57(18) . . . .
K1 K1 C2 C4 104.29(19) 7_647 . . .
K1 K1 C2 C4 141.09(18) 8_667 . . .
O1 C2 C3 F5 178.5(3) . . . .
C1 C2 C3 F5 -62.1(4) . . . .
C4 C2 C3 F5 54.2(4) . . . .
K1 C2 C3 F5 170.9(3) . . . .
O1 C2 C3 F6 58.5(3) . . . .
C1 C2 C3 F6 178.0(3) . . . .
C4 C2 C3 F6 -65.7(3) . . . .
K1 C2 C3 F6 50.9(6) . . . .
O1 C2 C3 F4 -59.8(4) . . . .
C1 C2 C3 F4 59.7(4) . . . .
C4 C2 C3 F4 176.0(3) . . . .
K1 C2 C3 F4 -67.4(6) . . . .
O1 C2 C4 N5 49.7(4) . . . .
C1 C2 C4 N5 -73.9(4) . . . .
C3 C2 C4 N5 170.2(3) . . . .
K1 C2 C4 N5 14.9(3) . . . .
C2 C4 N5 C6 -118.9(3) . . . .
C2 C4 N5 C10 113.4(3) . . . .
C2 C4 N5 K1 -18.0(3) . . . .
O1 K1 N5 C6 28.5(2) 8_667 . . .
O1 K1 N5 C6 108.5(2) . . . .
O1 K1 N5 C6 151.08(18) 2_755 . . .
F2 K1 N5 C6 -152.05(18) 2_755 . . .
F1 K1 N5 C6 176.1(2) . . . .
C13 K1 N5 C6 -82.7(2) . . . .
C12 K1 N5 C6 -100.5(2) . . . .
C2 K1 N5 C6 123.2(2) . . . .
K1 K1 N5 C6 68.90(18) 7_647 . . .
K1 K1 N5 C6 66.7(2) 8_667 . . .
O1 K1 N5 C10 147.8(2) 8_667 . . .
O1 K1 N5 C10 -132.2(2) . . . .
O1 K1 N5 C10 -89.6(2) 2_755 . . .
F2 K1 N5 C10 -32.8(2) 2_755 . . .
F1 K1 N5 C10 -64.7(2) . . . .
C13 K1 N5 C10 36.6(2) . . . .
C12 K1 N5 C10 18.7(2) . . . .
C6 K1 N5 C10 119.3(3) . . . .
C2 K1 N5 C10 -117.5(2) . . . .
K1 K1 N5 C10 -171.8(2) 7_647 . . .
K1 K1 N5 C10 -174.04(18) 8_667 . . .
O1 K1 N5 C4 -84.4(2) 8_667 . . .
O1 K1 N5 C4 -4.42(19) . . . .
O1 K1 N5 C4 38.1(3) 2_755 . . .
F2 K1 N5 C4 95.0(2) 2_755 . . .
F1 K1 N5 C4 63.1(2) . . . .
C13 K1 N5 C4 164.3(2) . . . .
C12 K1 N5 C4 146.5(3) . . . .
C6 K1 N5 C4 -112.9(3) . . . .
C2 K1 N5 C4 10.26(19) . . . .
K1 K1 N5 C4 -44.0(2) 7_647 . . .
K1 K1 N5 C4 -46.3(3) 8_667 . . .
C10 N5 C6 C7 57.4(4) . . . .
C4 N5 C6 C7 -69.0(4) . . . .
K1 N5 C6 C7 179.9(3) . . . .
C10 N5 C6 K1 -122.5(3) . . . .
C4 N5 C6 K1 111.2(2) . . . .
O1 K1 C6 N5 -153.68(18) 8_667 . . .
O1 K1 C6 N5 -61.68(18) . . . .
O1 K1 C6 N5 -70.2(4) 2_755 . . .
F2 K1 C6 N5 34.6(2) 2_755 . . .
F1 K1 C6 N5 -3.33(18) . . . .
C13 K1 C6 N5 90.3(2) . . . .
C12 K1 C6 N5 66.1(2) . . . .
C2 K1 C6 N5 -42.58(17) . . . .
K1 K1 C6 N5 -107.44(18) 7_647 . . .
K1 K1 C6 N5 -137.36(16) 8_667 . . .
O1 K1 C6 C7 -158(10) 8_667 . . .
O1 K1 C6 C7 -66(10) . . . .
O1 K1 C6 C7 -74(10) 2_755 . . .
F2 K1 C6 C7 31(10) 2_755 . . .
N5 K1 C6 C7 -4(10) . . . .
F1 K1 C6 C7 -7(10) . . . .
C13 K1 C6 C7 86(10) . . . .
C12 K1 C6 C7 62(10) . . . .
C2 K1 C6 C7 -47(10) . . . .
K1 K1 C6 C7 -111(10) 7_647 . . .
K1 K1 C6 C7 -141(10) 8_667 . . .
N5 C6 C7 C8 177.5(4) . . . .
K1 C6 C7 C8 -18E1(10) . . . .
C6 C7 C8 C9 -119.4(6) . . . .
C6 N5 C10 C11 60.4(4) . . . .
C4 N5 C10 C11 -173.6(3) . . . .
K1 N5 C10 C11 -47.2(4) . . . .
N5 C10 C11 C12 57.9(5) . . . .
C10 C11 C12 C13 -127.6(4) . . . .
C10 C11 C12 K1 -38.2(5) . . . .
O1 K1 C12 C13 43.6(3) 8_667 . . .
O1 K1 C12 C13 161.7(3) . . . .
O1 K1 C12 C13 -88.3(3) 2_755 . . .
F2 K1 C12 C13 -100.4(3) 2_755 . . .
N5 K1 C12 C13 133.6(3) . . . .
F1 K1 C12 C13 -162.2(3) . . . .
C6 K1 C12 C13 106.2(3) . . . .
C2 K1 C12 C13 163.4(3) . . . .
K1 K1 C12 C13 116.4(3) 7_647 . . .
K1 K1 C12 C13 -29.9(4) 8_667 . . .
O1 K1 C12 C11 -79.8(3) 8_667 . . .
O1 K1 C12 C11 38.3(4) . . . .
O1 K1 C12 C11 148.3(3) 2_755 . . .
F2 K1 C12 C11 136.2(3) 2_755 . . .
N5 K1 C12 C11 10.2(3) . . . .
F1 K1 C12 C11 74.4(3) . . . .
C13 K1 C12 C11 -123.4(5) . . . .
C6 K1 C12 C11 -17.2(3) . . . .
C2 K1 C12 C11 40.0(3) . . . .
K1 K1 C12 C11 -7.0(4) 7_647 . . .
K1 K1 C12 C11 -153.3(2) 8_667 . . .
C11 C12 C13 K1 109.1(4) . . . .
O1 K1 C13 C12 -146.8(3) 8_667 . . .
O1 K1 C13 C12 -24.6(4) . . . .
O1 K1 C13 C12 108.1(3) 2_755 . . .
F2 K1 C13 C12 71.7(3) 2_755 . . .
N5 K1 C13 C12 -39.2(3) . . . .
F1 K1 C13 C12 16.5(3) . . . .
C6 K1 C13 C12 -65.3(3) . . . .
C2 K1 C13 C12 -18.7(3) . . . .
K1 K1 C13 C12 -97.5(3) 7_647 . . .
K1 K1 C13 C12 163.1(2) 8_667 . . .
